data_2230496
loop_
_publ_author_name
'Ozaki, Noriaki'
'Yamada, Ryo'
'Nakabayashi, Koji'
'Ohkoshi, Shin-ichi'

_publ_section_title
;
 <i>catena</i>-Poly[[[tetrakis(cyanido-\k<i>C</i>)tungstate(IV)]-di-\m-cyanido-\k^4^<i>C</i>:<i>N</i>-bis[diaqua(2,2'-bipyridyl-\k^2^<i>N</i>,<i>N</i>')manganese(II)]-di-\m-cyanido-\k^4^<i>N</i>:<i>C</i>]
 hexahydrate]
;
_journal_coeditor_code TK2734
_journal_issue 6
_journal_name_full 'Acta Crystallographica Section E'
_journal_page_first m702
_journal_page_last m703
_journal_paper_doi 10.1107/S1600536811012451
_journal_volume 67
_journal_year 2011
_chemical_formula_iupac '[Mn2 W (C N)8 (C10 H8 N2)2 (H2 O)4], 6H2 O'
_chemical_formula_moiety 'C28 H34 Mn2 N12 O10 W'
_chemical_formula_sum 'C28 H34 Mn2 N12 O10 W'
_chemical_formula_weight 992.40
_chemical_name_systematic
;
<i>catena</i>-Poly[[[tetrakis(cyanido-\k<i>C</i>)tungstate(IV)]-di-\m-cyanido-
\k^4^<i>C</i>:<i>N</i>-bis[diaqua(2,2'-bipyridyl-
\k^2^<i>N</i>,<i>N</i>')manganese(II)]-di-\m-cyanido-\k^4^<i>N</i>:<i>C</i>]
hexahydrate]
;
_space_group_IT_number 14
_symmetry_cell_setting monoclinic
_symmetry_space_group_name_Hall '-P 2yn'
_symmetry_space_group_name_H-M 'P 1 21/n 1'
_atom_sites_solution_hydrogens geom
_atom_sites_solution_primary direct
_atom_sites_solution_secondary difmap
_audit_creation_method SHELXL-97
_cell_angle_alpha 90.00
_cell_angle_beta 99.2130(10)
_cell_angle_gamma 90.00
_cell_formula_units_Z 4
_cell_length_a 11.6673(3)
_cell_length_b 15.5511(4)
_cell_length_c 21.4339(7)
_cell_measurement_reflns_used 28294
_cell_measurement_temperature 90(2)
_cell_measurement_theta_max 27.5
_cell_measurement_theta_min 3.1
_cell_volume 3838.79(19)
_computing_cell_refinement 'PROCESS-AUTO (Rigaku, 2007)'
_computing_data_collection 'PROCESS-AUTO (Rigaku, 2007)'
_computing_data_reduction
;
CrystalStructure (Molecular Structure Corporation & Rigaku, 2007)
;
_computing_molecular_graphics
;
ORTEP-3 (Farrugia, 1997) and VESTA (Momma & Izumi, 2006)
;
_computing_publication_material
;
CrystalStructure (Molecular Structure Corporation & Rigaku, 2007)
;
_computing_structure_refinement 'SHELXL97 (Sheldrick, 2008)'
_computing_structure_solution 'SHELXS97 (Sheldrick, 2008)'
_diffrn_ambient_temperature 90(2)
_diffrn_detector_area_resol_mean 10.00
_diffrn_measured_fraction_theta_full 0.980
_diffrn_measured_fraction_theta_max 0.980
_diffrn_measurement_device_type 'Rigaku R-AXIS RAPID'
_diffrn_measurement_method \w
_diffrn_radiation_monochromator graphite
_diffrn_radiation_source 'fine-focus sealed tube'
_diffrn_radiation_type MoK\a
_diffrn_radiation_wavelength 0.71075
_diffrn_reflns_av_R_equivalents 0.0622
_diffrn_reflns_av_sigmaI/netI 0.0601
_diffrn_reflns_limit_h_max 15
_diffrn_reflns_limit_h_min -15
_diffrn_reflns_limit_k_max 19
_diffrn_reflns_limit_k_min -18
_diffrn_reflns_limit_l_max 27
_diffrn_reflns_limit_l_min -27
_diffrn_reflns_number 33108
_diffrn_reflns_theta_full 27.46
_diffrn_reflns_theta_max 27.46
_diffrn_reflns_theta_min 3.11
_exptl_absorpt_coefficient_mu 3.704
_exptl_absorpt_correction_T_max 0.9296
_exptl_absorpt_correction_T_min 0.1353
_exptl_absorpt_correction_type multi-scan
_exptl_absorpt_process_details
;
(ABSCOR; Higashi, 1995)
;
_exptl_crystal_colour yellow
_exptl_crystal_density_diffrn 1.717
_exptl_crystal_density_method 'not measured'
_exptl_crystal_description platelet
_exptl_crystal_F_000 1960
_exptl_crystal_size_max 0.90
_exptl_crystal_size_mid 0.20
_exptl_crystal_size_min 0.02
_refine_diff_density_max 2.465
_refine_diff_density_min -1.924
_refine_ls_extinction_method none
_refine_ls_goodness_of_fit_ref 1.026
_refine_ls_hydrogen_treatment mixed
_refine_ls_matrix_type full
_refine_ls_number_parameters 533
_refine_ls_number_reflns 8606
_refine_ls_number_restraints 18
_refine_ls_restrained_S_all 1.025
_refine_ls_R_factor_all 0.0446
_refine_ls_R_factor_gt 0.0358
_refine_ls_shift/su_max 0.002
_refine_ls_shift/su_mean 0.000
_refine_ls_structure_factor_coef Fsqd
_refine_ls_weighting_details 'calc w=1/[\s^2^(Fo^2^)+(0.0278P)^2^+5.0172P] where P=(Fo^2^+2Fc^2^)/3'
_refine_ls_weighting_scheme calc
_refine_ls_wR_factor_gt 0.0748
_refine_ls_wR_factor_ref 0.0786
_reflns_number_gt 7342
_reflns_number_total 8606
_reflns_threshold_expression I>2\s(I)
_cod_data_source_file tk2734.cif
_cod_data_source_block I
_cod_original_cell_volume 3838.78(18)
_cod_original_sg_symbol_H-M 'P 21/n '
_cod_database_code 2230496
_cod_database_fobs_code 2230496

loop_
_symmetry_equiv_pos_as_xyz
'x, y, z'
'-x+1/2, y+1/2, -z+1/2'
'-x, -y, -z'
'x-1/2, -y-1/2, z-1/2'

loop_
_atom_site_type_symbol
_atom_site_label
_atom_site_fract_x
_atom_site_fract_y
_atom_site_fract_z
_atom_site_U_iso_or_equiv
_atom_site_adp_type
_atom_site_calc_flag
_atom_site_refinement_flags
_atom_site_occupancy
_atom_site_symmetry_multiplicity
_atom_site_disorder_assembly
_atom_site_disorder_group
W W1 0.810420(12) 0.888675(9) 0.224158(6) 0.01102(6) Uani d . 1 1 . .
Mn Mn1 0.45358(5) 1.11286(4) 0.17557(3) 0.01337(12) Uani d . 1 1 . .
Mn Mn2 0.47767(5) 0.64730(4) 0.15037(2) 0.01383(12) Uani d . 1 1 . .
O O1 0.4226(3) 1.0759(2) 0.27269(13) 0.0256(7) Uani d D 1 1 . .
H H1 0.487(2) 1.069(3) 0.2960(19) 0.031 Uiso d D 1 1 . .
H H2 0.390(4) 1.116(2) 0.289(2) 0.031 Uiso d D 1 1 . .
O O2 0.3345(2) 1.2232(2) 0.18036(15) 0.0263(7) Uani d D 1 1 . .
H H3 0.2623(17) 1.227(3) 0.175(2) 0.032 Uiso d D 1 1 . .
H H4 0.359(4) 1.2694(18) 0.196(2) 0.032 Uiso d D 1 1 . .
O O3 0.4296(3) 0.6143(2) 0.24405(14) 0.0256(7) Uani d D 1 1 . .
H H5 0.482(3) 0.586(3) 0.265(2) 0.031 Uiso d D 1 1 . .
H H6 0.417(4) 0.654(2) 0.2679(18) 0.031 Uiso d D 1 1 . .
O O4 0.3504(2) 0.7532(2) 0.15113(13) 0.0233(6) Uani d D 1 1 . .
H H7 0.281(2) 0.742(3) 0.154(2) 0.028 Uiso d D 1 1 . .
H H8 0.370(4) 0.790(2) 0.1789(17) 0.028 Uiso d D 1 1 . .
O O5 1.1463(3) 1.3841(2) 0.25177(16) 0.0298(7) Uani d D 1 1 . .
H H29 1.110(4) 1.4308(19) 0.249(2) 0.036 Uiso d D 1 1 . .
H H30 1.217(2) 1.396(3) 0.253(2) 0.036 Uiso d D 1 1 . .
O O6 1.1027(3) 1.24366(19) 0.17341(14) 0.0254(7) Uani d D 1 1 . .
H H31 1.096(4) 1.288(2) 0.1945(19) 0.030 Uiso d D 1 1 . .
H H32 1.055(3) 1.240(3) 0.1406(14) 0.030 Uiso d D 1 1 . .
O O7 0.9086(3) 1.22249(19) 0.08148(14) 0.0233(6) Uani d D 1 1 . .
H H33 0.898(4) 1.1743(17) 0.096(2) 0.028 Uiso d D 1 1 . .
H H34 0.866(3) 1.254(3) 0.0984(19) 0.028 Uiso d D 1 1 . .
O O8 0.9834(3) 1.2948(2) -0.02763(16) 0.0358(8) Uani d D 1 1 . .
H H36 0.956(4) 1.274(3) 0.0026(17) 0.043 Uiso d D 1 1 . .
H H35 1.035(3) 1.265(3) -0.039(2) 0.043 Uiso d D 1 1 . .
O O9 0.8777(3) 1.2844(2) -0.14985(14) 0.0283(7) Uani d D 1 1 . .
H H37 0.901(4) 1.298(3) -0.1123(11) 0.034 Uiso d D 1 1 . .
H H38 0.913(4) 1.241(2) -0.160(2) 0.034 Uiso d D 1 1 . .
O O10 0.8624(3) 0.5937(3) 0.14671(17) 0.0539(11) Uani d . 1 1 . .
N N1 0.5679(3) 1.0016(2) 0.18906(15) 0.0190(7) Uani d . 1 1 . .
N N2 0.9176(3) 0.7068(2) 0.28805(16) 0.0213(7) Uani d . 1 1 . .
N N3 0.6026(3) 0.7475(2) 0.17782(14) 0.0175(7) Uani d . 1 1 . .
N N4 0.8920(3) 1.0454(2) 0.32493(14) 0.0178(7) Uani d . 1 1 . .
N N5 0.8726(3) 1.0573(2) 0.13964(15) 0.0204(7) Uani d . 1 1 . .
N N6 1.1000(3) 0.8869(2) 0.24367(16) 0.0223(8) Uani d . 1 1 . .
N N7 0.8601(3) 0.7988(2) 0.09063(16) 0.0277(8) Uani d . 1 1 . .
N N8 0.6807(3) 0.8526(2) 0.34906(16) 0.0286(8) Uani d . 1 1 . .
N N9 0.3003(3) 1.0525(2) 0.11361(13) 0.0148(7) Uani d . 1 1 . .
N N10 0.4871(3) 1.1251(2) 0.07622(15) 0.0166(7) Uani d . 1 1 . .
N N11 0.3369(3) 0.5667(2) 0.09489(15) 0.0195(7) Uani d . 1 1 . .
N N12 0.5095(3) 0.6474(2) 0.04966(14) 0.0155(7) Uani d . 1 1 . .
C C1 0.6537(3) 0.9626(2) 0.20079(16) 0.0144(8) Uani d . 1 1 . .
C C2 0.8776(3) 0.7701(3) 0.26592(17) 0.0186(8) Uani d . 1 1 . .
C C3 0.6743(3) 0.7977(3) 0.19365(16) 0.0149(8) Uani d . 1 1 . .
C C4 0.8609(3) 0.9891(2) 0.29147(16) 0.0142(8) Uani d . 1 1 . .
C C5 0.8501(3) 0.9979(3) 0.16697(16) 0.0145(8) Uani d . 1 1 . .
C C6 1.0001(3) 0.8900(2) 0.23681(17) 0.0163(8) Uani d . 1 1 . .
C C7 0.8414(3) 0.8311(3) 0.13671(17) 0.0180(8) Uani d . 1 1 . .
C C8 0.7253(3) 0.8661(3) 0.30556(18) 0.0189(8) Uani d . 1 1 . .
C C9 0.2107(3) 1.0146(3) 0.13495(18) 0.0203(8) Uani d . 1 1 . .
H H9 0.2054 1.0196 0.1786 0.024 Uiso calc R 1 1 . .
C C10 0.1254(3) 0.9682(3) 0.09624(19) 0.0234(9) Uani d . 1 1 . .
H H10 0.0647 0.9403 0.1131 0.028 Uiso calc R 1 1 . .
C C11 0.1318(3) 0.9641(3) 0.03249(19) 0.0258(10) Uani d . 1 1 . .
H H11 0.0754 0.9326 0.0047 0.031 Uiso calc R 1 1 . .
C C12 0.2215(3) 1.0065(3) 0.00926(18) 0.0225(9) Uani d . 1 1 . .
H H12 0.2247 1.0065 -0.0347 0.027 Uiso calc R 1 1 . .
C C13 0.3053(3) 1.0485(3) 0.05091(17) 0.0172(8) Uani d . 1 1 . .
C C14 0.4080(3) 1.0904(2) 0.03018(17) 0.0156(8) Uani d . 1 1 . .
C C15 0.4242(4) 1.0915(3) -0.03304(18) 0.0210(9) Uani d . 1 1 . .
H H15 0.3675 1.0673 -0.0650 0.025 Uiso calc R 1 1 . .
C C16 0.5243(4) 1.1284(3) -0.04842(19) 0.0257(10) Uani d . 1 1 . .
H H16 0.5369 1.1297 -0.0911 0.031 Uiso calc R 1 1 . .
C C17 0.6054(4) 1.1632(3) -0.00101(19) 0.0244(9) Uani d . 1 1 . .
H H17 0.6749 1.1882 -0.0105 0.029 Uiso calc R 1 1 . .
C C18 0.5835(3) 1.1609(3) 0.06040(18) 0.0190(8) Uani d . 1 1 . .
H H18 0.6387 1.1857 0.0928 0.023 Uiso calc R 1 1 . .
C C19 0.2547(4) 0.5260(3) 0.1201(2) 0.0264(9) Uani d . 1 1 . .
H H19 0.2584 0.5274 0.1647 0.032 Uiso calc R 1 1 . .
C C20 0.1643(4) 0.4819(3) 0.0842(2) 0.0325(11) Uani d . 1 1 . .
H H20 0.1072 0.4534 0.1036 0.039 Uiso calc R 1 1 . .
C C21 0.1592(4) 0.4803(3) 0.0193(2) 0.0335(11) Uani d . 1 1 . .
H H21 0.0981 0.4507 -0.0067 0.040 Uiso calc R 1 1 . .
C C22 0.2434(4) 0.5220(3) -0.0073(2) 0.0301(10) Uani d . 1 1 . .
H H22 0.2405 0.5219 -0.0518 0.036 Uiso calc R 1 1 . .
C C23 0.3331(3) 0.5645(3) 0.03160(18) 0.0193(8) Uani d . 1 1 . .
C C24 0.4317(4) 0.6061(2) 0.00663(18) 0.0183(8) Uani d . 1 1 . .
C C25 0.4452(4) 0.6007(3) -0.05668(19) 0.0270(10) Uani d . 1 1 . .
H H25 0.3892 0.5717 -0.0864 0.032 Uiso calc R 1 1 . .
C C26 0.5413(4) 0.6380(3) -0.0755(2) 0.0296(10) Uani d . 1 1 . .
H H26 0.5519 0.6350 -0.1185 0.036 Uiso calc R 1 1 . .
C C27 0.6226(4) 0.6800(3) -0.03138(18) 0.0238(9) Uani d . 1 1 . .
H H27 0.6898 0.7055 -0.0433 0.029 Uiso calc R 1 1 . .
C C28 0.6025(3) 0.6833(3) 0.03048(18) 0.0195(8) Uani d . 1 1 . .
H H28 0.6571 0.7125 0.0608 0.023 Uiso calc R 1 1 . .

loop_
_atom_site_aniso_label
_atom_site_aniso_U_11
_atom_site_aniso_U_22
_atom_site_aniso_U_33
_atom_site_aniso_U_12
_atom_site_aniso_U_13
_atom_site_aniso_U_23
W1 0.01106(9) 0.01089(9) 0.01059(8) 0.00028(6) 0.00020(5) -0.00007(5)
Mn1 0.0120(3) 0.0139(3) 0.0135(3) 0.0009(2) 0.0000(2) -0.0007(2)
Mn2 0.0134(3) 0.0148(3) 0.0129(3) -0.0006(2) 0.0007(2) -0.0002(2)
O1 0.0334(18) 0.0266(17) 0.0183(15) 0.0010(15) 0.0087(12) -0.0014(12)
O2 0.0149(14) 0.0209(17) 0.0412(18) 0.0019(13) -0.0012(13) -0.0107(13)
O3 0.0317(17) 0.0262(18) 0.0205(15) 0.0088(14) 0.0095(13) 0.0049(12)
O4 0.0155(14) 0.0284(18) 0.0263(16) 0.0017(14) 0.0045(12) -0.0002(12)
O5 0.0197(16) 0.0264(18) 0.0425(19) 0.0022(14) 0.0022(14) -0.0066(14)
O6 0.0232(16) 0.0232(17) 0.0286(17) 0.0015(14) 0.0009(12) -0.0042(13)
O7 0.0291(16) 0.0187(16) 0.0238(15) 0.0002(14) 0.0098(12) 0.0006(12)
O8 0.0362(19) 0.043(2) 0.0322(18) 0.0063(17) 0.0168(15) 0.0078(15)
O9 0.0208(15) 0.036(2) 0.0292(16) 0.0044(14) 0.0079(13) 0.0056(14)
O10 0.043(2) 0.082(3) 0.037(2) -0.024(2) 0.0055(17) -0.0118(19)
N1 0.0197(17) 0.0174(17) 0.0192(16) 0.0025(15) 0.0011(13) -0.0010(13)
N2 0.0149(16) 0.0215(19) 0.0274(18) 0.0006(15) 0.0031(13) 0.0037(15)
N3 0.0150(16) 0.0187(18) 0.0184(16) -0.0007(15) 0.0012(12) -0.0032(13)
N4 0.0216(17) 0.0176(18) 0.0139(16) -0.0047(15) 0.0016(13) 0.0024(13)
N5 0.0264(18) 0.0180(18) 0.0165(16) -0.0043(15) 0.0024(13) 0.0007(13)
N6 0.0191(19) 0.023(2) 0.0252(18) -0.0017(15) 0.0042(14) 0.0036(14)
N7 0.0290(19) 0.031(2) 0.0245(19) -0.0028(17) 0.0078(15) -0.0086(16)
N8 0.038(2) 0.025(2) 0.0241(19) -0.0143(18) 0.0110(16) -0.0029(15)
N9 0.0128(15) 0.0194(18) 0.0120(15) 0.0008(14) 0.0014(12) -0.0004(12)
N10 0.0192(17) 0.0133(17) 0.0175(16) 0.0021(14) 0.0034(13) 0.0017(12)
N11 0.0170(16) 0.0186(18) 0.0217(17) 0.0005(15) -0.0010(13) 0.0002(14)
N12 0.0174(16) 0.0151(17) 0.0143(15) 0.0025(14) 0.0028(12) 0.0010(12)
C1 0.0200(19) 0.0131(19) 0.0106(17) -0.0020(17) 0.0040(14) -0.0030(13)
C2 0.0145(19) 0.024(2) 0.0165(19) -0.0045(17) 0.0011(14) 0.0007(16)
C3 0.0152(18) 0.016(2) 0.0144(17) 0.0056(17) 0.0052(14) 0.0012(14)
C4 0.0108(17) 0.018(2) 0.0143(18) 0.0011(16) 0.0039(13) 0.0022(15)
C5 0.0118(18) 0.018(2) 0.0132(17) -0.0020(16) 0.0003(13) -0.0056(15)
C6 0.021(2) 0.0124(19) 0.0155(18) 0.0018(16) 0.0038(15) 0.0011(14)
C7 0.0161(19) 0.019(2) 0.0187(19) -0.0046(17) 0.0029(15) 0.0002(16)
C8 0.022(2) 0.018(2) 0.0163(19) -0.0001(17) -0.0004(16) -0.0009(15)
C9 0.020(2) 0.021(2) 0.0195(19) 0.0019(18) 0.0037(15) 0.0003(16)
C10 0.0148(19) 0.027(2) 0.028(2) -0.0047(18) 0.0024(16) 0.0007(17)
C11 0.019(2) 0.030(2) 0.026(2) 0.0003(19) -0.0062(16) -0.0091(18)
C12 0.025(2) 0.025(2) 0.0152(19) 0.0021(19) -0.0021(16) -0.0027(16)
C13 0.0168(19) 0.017(2) 0.0175(18) 0.0056(17) -0.0001(15) 0.0015(15)
C14 0.0177(19) 0.0133(19) 0.0163(18) 0.0072(16) 0.0041(14) 0.0046(14)
C15 0.028(2) 0.020(2) 0.0142(18) 0.0077(18) 0.0037(16) 0.0024(15)
C16 0.034(2) 0.025(2) 0.020(2) 0.011(2) 0.0123(18) 0.0064(17)
C17 0.025(2) 0.022(2) 0.028(2) 0.0046(19) 0.0121(17) 0.0100(17)
C18 0.0126(18) 0.018(2) 0.027(2) 0.0014(17) 0.0049(15) 0.0027(16)
C19 0.022(2) 0.025(2) 0.033(2) -0.0023(19) 0.0067(18) -0.0006(18)
C20 0.022(2) 0.027(3) 0.047(3) -0.005(2) 0.003(2) -0.002(2)
C21 0.024(2) 0.029(3) 0.043(3) -0.005(2) -0.006(2) -0.007(2)
C22 0.033(2) 0.027(2) 0.025(2) 0.005(2) -0.0101(19) -0.0022(18)
C23 0.022(2) 0.012(2) 0.022(2) 0.0077(17) -0.0013(16) -0.0004(15)
C24 0.023(2) 0.015(2) 0.0157(18) 0.0065(17) 0.0001(15) 0.0016(14)
C25 0.038(3) 0.028(2) 0.0140(19) 0.007(2) -0.0021(17) -0.0022(16)
C26 0.046(3) 0.026(2) 0.018(2) 0.013(2) 0.0090(19) 0.0028(17)
C27 0.031(2) 0.021(2) 0.021(2) 0.0073(19) 0.0110(17) 0.0046(16)
C28 0.023(2) 0.017(2) 0.0181(19) 0.0040(18) 0.0033(15) 0.0017(15)

loop_
_atom_type_symbol
_atom_type_description
_atom_type_scat_dispersion_real
_atom_type_scat_dispersion_imag
_atom_type_scat_source
Mn Mn 0.3368 0.7283 'International Tables Vol C Tables 4.2.6.8 and 6.1.1.4'
W W -0.8490 6.8722 'International Tables Vol C Tables 4.2.6.8 and 6.1.1.4'
C C 0.0033 0.0016 'International Tables Vol C Tables 4.2.6.8 and 6.1.1.4'
N N 0.0061 0.0033 'International Tables Vol C Tables 4.2.6.8 and 6.1.1.4'
H H 0.0000 0.0000 'International Tables Vol C Tables 4.2.6.8 and 6.1.1.4'
O O 0.0106 0.0060 'International Tables Vol C Tables 4.2.6.8 and 6.1.1.4'

loop_
_geom_angle_atom_site_label_1
_geom_angle_atom_site_label_2
_geom_angle_atom_site_label_3
_geom_angle_site_symmetry_1
_geom_angle_site_symmetry_3
_geom_angle
_geom_angle_publ_flag
C2 W1 C4 . . 107.63(14) ?
C2 W1 C3 . . 76.34(14) ?
C4 W1 C3 . . 142.60(13) ?
C2 W1 C1 . . 142.96(14) ?
C4 W1 C1 . . 84.20(13) ?
C3 W1 C1 . . 73.85(14) ?
C2 W1 C7 . . 84.55(15) ?
C4 W1 C7 . . 145.08(14) ?
C3 W1 C7 . . 71.42(14) ?
C1 W1 C7 . . 105.89(14) ?
C2 W1 C8 . . 73.08(15) ?
C4 W1 C8 . . 71.85(14) ?
C3 W1 C8 . . 74.17(14) ?
C1 W1 C8 . . 78.01(14) ?
C7 W1 C8 . . 142.45(15) ?
C2 W1 C6 . . 70.17(14) ?
C4 W1 C6 . . 75.29(14) ?
C3 W1 C6 . . 136.71(14) ?
C1 W1 C6 . . 146.11(14) ?
C7 W1 C6 . . 78.73(14) ?
C8 W1 C6 . . 119.10(14) ?
C2 W1 C5 . . 143.73(14) ?
C4 W1 C5 . . 75.60(13) ?
C3 W1 C5 . . 123.59(13) ?
C1 W1 C5 . . 72.70(14) ?
C7 W1 C5 . . 75.84(14) ?
C8 W1 C5 . . 137.85(14) ?
C6 W1 C5 . . 76.19(13) ?
N2 Mn1 N1 2_655 . 96.57(13) ?
N2 Mn1 O2 2_655 . 82.20(12) ?
N1 Mn1 O2 . . 169.50(12) ?
N2 Mn1 N10 2_655 . 93.95(12) ?
N1 Mn1 N10 . . 89.84(12) ?
O2 Mn1 N10 . . 100.64(12) ?
N2 Mn1 O1 2_655 . 92.57(12) ?
N1 Mn1 O1 . . 81.90(12) ?
O2 Mn1 O1 . . 87.73(12) ?
N10 Mn1 O1 . . 170.02(12) ?
N2 Mn1 N9 2_655 . 159.83(12) ?
N1 Mn1 N9 . . 99.14(12) ?
O2 Mn1 N9 . . 84.59(11) ?
N10 Mn1 N9 . . 73.59(11) ?
O1 Mn1 N9 . . 102.08(11) ?
N3 Mn2 N4 . 2_645 92.55(12) ?
N3 Mn2 O4 . . 83.38(12) ?
N4 Mn2 O4 2_645 . 165.86(11) ?
N3 Mn2 O3 . . 100.21(12) ?
N4 Mn2 O3 2_645 . 83.18(11) ?
O4 Mn2 O3 . . 84.22(11) ?
N3 Mn2 N12 . . 93.06(12) ?
N4 Mn2 N12 2_645 . 91.00(11) ?
O4 Mn2 N12 . . 102.71(11) ?
O3 Mn2 N12 . . 165.71(12) ?
N3 Mn2 N11 . . 162.59(12) ?
N4 Mn2 N11 2_645 . 98.25(12) ?
O4 Mn2 N11 . . 89.14(11) ?
O3 Mn2 N11 . . 94.61(12) ?
N12 Mn2 N11 . . 73.24(12) ?
Mn1 O1 H1 . . 109(3) ?
Mn1 O1 H2 . . 110(3) ?
H1 O1 H2 . . 106(5) ?
Mn1 O2 H3 . . 133(3) ?
Mn1 O2 H4 . . 121(3) ?
H3 O2 H4 . . 106(5) ?
Mn2 O3 H5 . . 110(3) ?
Mn2 O3 H6 . . 118(3) ?
H5 O3 H6 . . 105(5) ?
Mn2 O4 H7 . . 120(3) ?
Mn2 O4 H8 . . 114(3) ?
H7 O4 H8 . . 104(4) ?
H29 O5 H30 . . 107(5) ?
H31 O6 H32 . . 114(4) ?
H33 O7 H34 . . 104(5) ?
H36 O8 H35 . . 114(5) ?
H37 O9 H38 . . 111(5) ?
C1 N1 Mn1 . . 158.7(3) ?
C2 N2 Mn1 . 2_645 159.8(3) ?
C3 N3 Mn2 . . 176.1(3) ?
C4 N4 Mn2 . 2_655 146.4(3) ?
C9 N9 C13 . . 118.4(3) ?
C9 N9 Mn1 . . 124.7(2) ?
C13 N9 Mn1 . . 116.6(2) ?
C18 N10 C14 . . 118.8(3) ?
C18 N10 Mn1 . . 123.8(3) ?
C14 N10 Mn1 . . 117.3(2) ?
C19 N11 C23 . . 119.1(3) ?
C19 N11 Mn2 . . 124.2(3) ?
C23 N11 Mn2 . . 116.7(3) ?
C28 N12 C24 . . 118.5(3) ?
C28 N12 Mn2 . . 124.1(2) ?
C24 N12 Mn2 . . 117.4(3) ?
N1 C1 W1 . . 178.5(3) ?
N2 C2 W1 . . 177.7(3) ?
N3 C3 W1 . . 178.6(3) ?
N4 C4 W1 . . 175.6(3) ?
N5 C5 W1 . . 176.7(3) ?
N6 C6 W1 . . 177.0(3) ?
N7 C7 W1 . . 178.2(4) ?
N8 C8 W1 . . 178.8(4) ?
N9 C9 C10 . . 123.1(4) ?
N9 C9 H9 . . 118.4 ?
C10 C9 H9 . . 118.4 ?
C11 C10 C9 . . 117.9(4) ?
C11 C10 H10 . . 121.1 ?
C9 C10 H10 . . 121.1 ?
C10 C11 C12 . . 119.6(4) ?
C10 C11 H11 . . 120.2 ?
C12 C11 H11 . . 120.2 ?
C13 C12 C11 . . 119.2(4) ?
C13 C12 H12 . . 120.4 ?
C11 C12 H12 . . 120.4 ?
N9 C13 C12 . . 121.7(4) ?
N9 C13 C14 . . 116.0(3) ?
C12 C13 C14 . . 122.3(3) ?
N10 C14 C15 . . 121.4(4) ?
N10 C14 C13 . . 116.4(3) ?
C15 C14 C13 . . 122.2(4) ?
C16 C15 C14 . . 119.0(4) ?
C16 C15 H15 . . 120.5 ?
C14 C15 H15 . . 120.5 ?
C17 C16 C15 . . 119.4(4) ?
C17 C16 H16 . . 120.3 ?
C15 C16 H16 . . 120.3 ?
C18 C17 C16 . . 118.7(4) ?
C18 C17 H17 . . 120.6 ?
C16 C17 H17 . . 120.6 ?
N10 C18 C17 . . 122.7(4) ?
N10 C18 H18 . . 118.7 ?
C17 C18 H18 . . 118.7 ?
N11 C19 C20 . . 122.9(4) ?
N11 C19 H19 . . 118.6 ?
C20 C19 H19 . . 118.6 ?
C21 C20 C19 . . 118.4(4) ?
C21 C20 H20 . . 120.8 ?
C19 C20 H20 . . 120.8 ?
C22 C21 C20 . . 119.3(4) ?
C22 C21 H21 . . 120.4 ?
C20 C21 H21 . . 120.4 ?
C21 C22 C23 . . 119.6(4) ?
C21 C22 H22 . . 120.2 ?
C23 C22 H22 . . 120.2 ?
N11 C23 C22 . . 120.8(4) ?
N11 C23 C24 . . 116.5(3) ?
C22 C23 C24 . . 122.6(4) ?
N12 C24 C25 . . 121.7(4) ?
N12 C24 C23 . . 115.8(3) ?
C25 C24 C23 . . 122.5(4) ?
C26 C25 C24 . . 119.0(4) ?
C26 C25 H25 . . 120.5 ?
C24 C25 H25 . . 120.5 ?
C25 C26 C27 . . 119.7(4) ?
C25 C26 H26 . . 120.1 ?
C27 C26 H26 . . 120.1 ?
C28 C27 C26 . . 117.9(4) ?
C28 C27 H27 . . 121.0 ?
C26 C27 H27 . . 121.0 ?
N12 C28 C27 . . 123.2(4) ?
N12 C28 H28 . . 118.4 ?
C27 C28 H28 . . 118.4 ?

loop_
_geom_bond_atom_site_label_1
_geom_bond_atom_site_label_2
_geom_bond_site_symmetry_2
_geom_bond_distance
_geom_bond_publ_flag
W1 C2 . 2.142(4) ?
W1 C4 . 2.144(4) ?
W1 C3 . 2.149(4) ?
W1 C1 . 2.150(4) ?
W1 C7 . 2.159(4) ?
W1 C8 . 2.170(4) ?
W1 C6 . 2.186(4) ?
W1 C5 . 2.187(4) ?
Mn1 N2 2_655 2.151(3) ?
Mn1 N1 . 2.176(3) ?
Mn1 O2 . 2.221(3) ?
Mn1 N10 . 2.234(3) ?
Mn1 O1 . 2.244(3) ?
Mn1 N9 . 2.254(3) ?
Mn2 N3 . 2.150(3) ?
Mn2 N4 2_645 2.201(3) ?
Mn2 O4 . 2.219(3) ?
Mn2 O3 . 2.229(3) ?
Mn2 N12 . 2.248(3) ?
Mn2 N11 . 2.249(3) ?
O1 H1 . 0.836(19) ?
O1 H2 . 0.842(19) ?
O2 H3 . 0.834(19) ?
O2 H4 . 0.822(19) ?
O3 H5 . 0.824(19) ?
O3 H6 . 0.829(19) ?
O4 H7 . 0.837(19) ?
O4 H8 . 0.830(19) ?
O5 H29 . 0.835(19) ?
O5 H30 . 0.836(19) ?
O6 H31 . 0.833(19) ?
O6 H32 . 0.827(19) ?
O7 H33 . 0.826(19) ?
O7 H34 . 0.824(19) ?
O8 H36 . 0.831(19) ?
O8 H35 . 0.828(19) ?
O9 H37 . 0.834(19) ?
O9 H38 . 0.839(19) ?
N1 C1 . 1.163(5) ?
N2 C2 . 1.158(5) ?
N2 Mn1 2_645 2.151(3) ?
N3 C3 . 1.154(5) ?
N4 C4 . 1.153(5) ?
N4 Mn2 2_655 2.201(3) ?
N5 C5 . 1.146(5) ?
N6 C6 . 1.153(5) ?
N7 C7 . 1.160(5) ?
N8 C8 . 1.157(5) ?
N9 C9 . 1.343(5) ?
N9 C13 . 1.356(5) ?
N10 C18 . 1.346(5) ?
N10 C14 . 1.351(5) ?
N11 C19 . 1.333(5) ?
N11 C23 . 1.351(5) ?
N12 C28 . 1.342(5) ?
N12 C24 . 1.349(5) ?
C9 C10 . 1.391(5) ?
C9 H9 . 0.9500 ?
C10 C11 . 1.382(6) ?
C10 H10 . 0.9500 ?
C11 C12 . 1.395(6) ?
C11 H11 . 0.9500 ?
C12 C13 . 1.378(5) ?
C12 H12 . 0.9500 ?
C13 C14 . 1.493(5) ?
C14 C15 . 1.398(5) ?
C15 C16 . 1.388(6) ?
C15 H15 . 0.9500 ?
C16 C17 . 1.384(6) ?
C16 H16 . 0.9500 ?
C17 C18 . 1.381(5) ?
C17 H17 . 0.9500 ?
C18 H18 . 0.9500 ?
C19 C20 . 1.385(6) ?
C19 H19 . 0.9500 ?
C20 C21 . 1.383(6) ?
C20 H20 . 0.9500 ?
C21 C22 . 1.374(7) ?
C21 H21 . 0.9500 ?
C22 C23 . 1.396(5) ?
C22 H22 . 0.9500 ?
C23 C24 . 1.492(6) ?
C24 C25 . 1.394(5) ?
C25 C26 . 1.378(7) ?
C25 H25 . 0.9500 ?
C26 C27 . 1.391(6) ?
C26 H26 . 0.9500 ?
C27 C28 . 1.384(5) ?
C27 H27 . 0.9500 ?
C28 H28 . 0.9500 ?

loop_
_geom_hbond_atom_site_label_D
_geom_hbond_atom_site_label_H
_geom_hbond_atom_site_label_A
_geom_hbond_site_symmetry_A
_geom_hbond_distance_DH
_geom_hbond_distance_HA
_geom_hbond_distance_DA
_geom_hbond_angle_DHA
O1 H1 O10 2_655 0.836(19) 2.02(2) 2.822(5) 162(5)
O1 H2 O9 4_586 0.842(19) 2.04(3) 2.834(4) 156(5)
O2 H3 O6 1_455 0.834(19) 1.87(2) 2.703(4) 173(5)
O2 H4 N6 2_655 0.822(19) 2.25(2) 3.052(4) 165(5)
O3 H6 O6 2_645 0.829(19) 1.92(2) 2.744(4) 176(5)
O3 H5 N5 2_645 0.824(19) 2.48(3) 3.238(4) 153(4)
O4 H8 O5 2_645 0.830(19) 2.12(2) 2.907(5) 159(4)
O4 H7 O9 3_675 0.837(19) 1.89(2) 2.722(4) 174(4)
O5 H30 N6 2_755 0.836(19) 2.13(2) 2.946(5) 164(5)
O5 H29 O1 2_655 0.835(19) 2.32(3) 3.111(4) 157(5)
O6 H32 O7 . 0.827(19) 1.97(2) 2.773(4) 162(5)
O6 H31 O5 . 0.833(19) 1.97(3) 2.753(4) 157(4)
O7 H34 N8 2_655 0.824(19) 2.02(2) 2.810(5) 159(4)
O7 H33 N5 . 0.826(19) 2.09(2) 2.915(5) 175(4)
O8 H35 N7 3_775 0.828(19) 2.03(2) 2.840(5) 165(5)
O8 H36 O7 . 0.831(19) 2.03(2) 2.854(4) 174(5)
O9 H38 N6 3_775 0.839(19) 2.66(3) 3.372(5) 143(4)
O9 H37 O8 . 0.834(19) 1.91(2) 2.715(5) 161(5)

loop_
_geom_torsion_atom_site_label_1
_geom_torsion_atom_site_label_2
_geom_torsion_atom_site_label_3
_geom_torsion_atom_site_label_4
_geom_torsion_site_symmetry_1
_geom_torsion_site_symmetry_2
_geom_torsion_site_symmetry_3
_geom_torsion_site_symmetry_4
_geom_torsion
_geom_torsion_publ_flag
N2 Mn1 N1 C1 2_655 . . . -7.6(8) ?
O2 Mn1 N1 C1 . . . . -90.2(11) ?
N10 Mn1 N1 C1 . . . . 86.4(8) ?
O1 Mn1 N1 C1 . . . . -99.3(8) ?
N9 Mn1 N1 C1 . . . . 159.7(8) ?
N4 Mn2 N3 C3 2_645 . . . -3(4) ?
O4 Mn2 N3 C3 . . . . 163(4) ?
O3 Mn2 N3 C3 . . . . 80(4) ?
N12 Mn2 N3 C3 . . . . -94(4) ?
N11 Mn2 N3 C3 . . . . -132(4) ?
N2 Mn1 N9 C9 2_655 . . . -128.7(4) ?
N1 Mn1 N9 C9 . . . . 90.6(3) ?
O2 Mn1 N9 C9 . . . . -79.5(3) ?
N10 Mn1 N9 C9 . . . . 177.7(3) ?
O1 Mn1 N9 C9 . . . . 7.0(3) ?
N2 Mn1 N9 C13 2_655 . . . 57.1(5) ?
N1 Mn1 N9 C13 . . . . -83.6(3) ?
O2 Mn1 N9 C13 . . . . 106.3(3) ?
N10 Mn1 N9 C13 . . . . 3.6(3) ?
O1 Mn1 N9 C13 . . . . -167.2(3) ?
N2 Mn1 N10 C18 2_655 . . . 17.3(3) ?
N1 Mn1 N10 C18 . . . . -79.3(3) ?
O2 Mn1 N10 C18 . . . . 100.1(3) ?
O1 Mn1 N10 C18 . . . . -113.3(7) ?
N9 Mn1 N10 C18 . . . . -178.8(3) ?
N2 Mn1 N10 C14 2_655 . . . -166.1(3) ?
N1 Mn1 N10 C14 . . . . 97.3(3) ?
O2 Mn1 N10 C14 . . . . -83.3(3) ?
O1 Mn1 N10 C14 . . . . 63.3(8) ?
N9 Mn1 N10 C14 . . . . -2.2(3) ?
N3 Mn2 N11 C19 . . . . -142.6(4) ?
N4 Mn2 N11 C19 2_645 . . . 89.6(3) ?
O4 Mn2 N11 C19 . . . . -78.3(3) ?
O3 Mn2 N11 C19 . . . . 5.8(3) ?
N12 Mn2 N11 C19 . . . . 178.1(4) ?
N3 Mn2 N11 C23 . . . . 33.3(6) ?
N4 Mn2 N11 C23 2_645 . . . -94.5(3) ?
O4 Mn2 N11 C23 . . . . 97.6(3) ?
O3 Mn2 N11 C23 . . . . -178.2(3) ?
N12 Mn2 N11 C23 . . . . -5.9(3) ?
N3 Mn2 N12 C28 . . . . 16.4(3) ?
N4 Mn2 N12 C28 2_645 . . . -76.2(3) ?
O4 Mn2 N12 C28 . . . . 100.3(3) ?
O3 Mn2 N12 C28 . . . . -141.9(4) ?
N11 Mn2 N12 C28 . . . . -174.5(3) ?
N3 Mn2 N12 C24 . . . . -165.9(3) ?
N4 Mn2 N12 C24 2_645 . . . 101.5(3) ?
O4 Mn2 N12 C24 . . . . -82.0(3) ?
O3 Mn2 N12 C24 . . . . 35.8(6) ?
N11 Mn2 N12 C24 . . . . 3.2(3) ?
Mn1 N1 C1 W1 . . . . 127(14) ?
C2 W1 C1 N1 . . . . 19(14) ?
C4 W1 C1 N1 . . . . -93(14) ?
C3 W1 C1 N1 . . . . 56(14) ?
C7 W1 C1 N1 . . . . 121(14) ?
C8 W1 C1 N1 . . . . -20(14) ?
C6 W1 C1 N1 . . . . -145(14) ?
C5 W1 C1 N1 . . . . -17E1(10) ?
Mn1 N2 C2 W1 2_645 . . . 9(10) ?
C4 W1 C2 N2 . . . . -77(9) ?
C3 W1 C2 N2 . . . . 141(9) ?
C1 W1 C2 N2 . . . . 18E1(10) ?
C7 W1 C2 N2 . . . . 69(9) ?
C8 W1 C2 N2 . . . . -141(9) ?
C6 W1 C2 N2 . . . . -11(9) ?
C5 W1 C2 N2 . . . . 12(9) ?
Mn2 N3 C3 W1 . . . . -10(18) ?
C2 W1 C3 N3 . . . . -4(14) ?
C4 W1 C3 N3 . . . . -106(14) ?
C1 W1 C3 N3 . . . . -162(14) ?
C7 W1 C3 N3 . . . . 84(14) ?
C8 W1 C3 N3 . . . . -80(14) ?
C6 W1 C3 N3 . . . . 35(14) ?
C5 W1 C3 N3 . . . . 142(14) ?
Mn2 N4 C4 W1 2_655 . . . -21(5) ?
C2 W1 C4 N4 . . . . 118(4) ?
C3 W1 C4 N4 . . . . -152(4) ?
C1 W1 C4 N4 . . . . -98(4) ?
C7 W1 C4 N4 . . . . 11(4) ?
C8 W1 C4 N4 . . . . -178(4) ?
C6 W1 C4 N4 . . . . 54(4) ?
C5 W1 C4 N4 . . . . -25(4) ?
C2 W1 C5 N5 . . . . -95(6) ?
C4 W1 C5 N5 . . . . 5(6) ?
C3 W1 C5 N5 . . . . 149(6) ?
C1 W1 C5 N5 . . . . 93(6) ?
C7 W1 C5 N5 . . . . -155(6) ?
C8 W1 C5 N5 . . . . 45(6) ?
C6 W1 C5 N5 . . . . -73(6) ?
C2 W1 C6 N6 . . . . 19(6) ?
C4 W1 C6 N6 . . . . 135(6) ?
C3 W1 C6 N6 . . . . -22(7) ?
C1 W1 C6 N6 . . . . -171(6) ?
C7 W1 C6 N6 . . . . -69(6) ?
C8 W1 C6 N6 . . . . 76(6) ?
C5 W1 C6 N6 . . . . -147(6) ?
C2 W1 C7 N7 . . . . -20(12) ?
C4 W1 C7 N7 . . . . 94(12) ?
C3 W1 C7 N7 . . . . -97(12) ?
C1 W1 C7 N7 . . . . -163(12) ?
C8 W1 C7 N7 . . . . -72(12) ?
C6 W1 C7 N7 . . . . 51(12) ?
C5 W1 C7 N7 . . . . 130(12) ?
C2 W1 C8 N8 . . . . -11(18) ?
C4 W1 C8 N8 . . . . -127(18) ?
C3 W1 C8 N8 . . . . 69(18) ?
C1 W1 C8 N8 . . . . 145(18) ?
C7 W1 C8 N8 . . . . 45(18) ?
C6 W1 C8 N8 . . . . -66(18) ?
C5 W1 C8 N8 . . . . -168(18) ?
C13 N9 C9 C10 . . . . 2.8(6) ?
Mn1 N9 C9 C10 . . . . -171.3(3) ?
N9 C9 C10 C11 . . . . -2.4(6) ?
C9 C10 C11 C12 . . . . -0.6(6) ?
C10 C11 C12 C13 . . . . 3.0(6) ?
C9 N9 C13 C12 . . . . -0.2(6) ?
Mn1 N9 C13 C12 . . . . 174.4(3) ?
C9 N9 C13 C14 . . . . -178.9(3) ?
Mn1 N9 C13 C14 . . . . -4.3(4) ?
C11 C12 C13 N9 . . . . -2.7(6) ?
C11 C12 C13 C14 . . . . 176.0(4) ?
C18 N10 C14 C15 . . . . -0.3(5) ?
Mn1 N10 C14 C15 . . . . -177.1(3) ?
C18 N10 C14 C13 . . . . 177.6(3) ?
Mn1 N10 C14 C13 . . . . 0.8(4) ?
N9 C13 C14 N10 . . . . 2.4(5) ?
C12 C13 C14 N10 . . . . -176.4(4) ?
N9 C13 C14 C15 . . . . -179.8(3) ?
C12 C13 C14 C15 . . . . 1.5(6) ?
N10 C14 C15 C16 . . . . 0.6(6) ?
C13 C14 C15 C16 . . . . -177.2(4) ?
C14 C15 C16 C17 . . . . 0.0(6) ?
C15 C16 C17 C18 . . . . -0.7(6) ?
C14 N10 C18 C17 . . . . -0.5(6) ?
Mn1 N10 C18 C17 . . . . 176.1(3) ?
C16 C17 C18 N10 . . . . 1.0(6) ?
C23 N11 C19 C20 . . . . -0.6(6) ?
Mn2 N11 C19 C20 . . . . 175.2(3) ?
N11 C19 C20 C21 . . . . -0.2(7) ?
C19 C20 C21 C22 . . . . 0.2(7) ?
C20 C21 C22 C23 . . . . 0.6(7) ?
C19 N11 C23 C22 . . . . 1.4(6) ?
Mn2 N11 C23 C22 . . . . -174.7(3) ?
C19 N11 C23 C24 . . . . -176.1(4) ?
Mn2 N11 C23 C24 . . . . 7.8(4) ?
C21 C22 C23 N11 . . . . -1.4(6) ?
C21 C22 C23 C24 . . . . 175.9(4) ?
C28 N12 C24 C25 . . . . -0.5(6) ?
Mn2 N12 C24 C25 . . . . -178.3(3) ?
C28 N12 C24 C23 . . . . 177.5(3) ?
Mn2 N12 C24 C23 . . . . -0.4(4) ?
N11 C23 C24 N12 . . . . -4.9(5) ?
C22 C23 C24 N12 . . . . 177.7(4) ?
N11 C23 C24 C25 . . . . 173.0(4) ?
C22 C23 C24 C25 . . . . -4.4(6) ?
N12 C24 C25 C26 . . . . 0.5(6) ?
C23 C24 C25 C26 . . . . -177.3(4) ?
C24 C25 C26 C27 . . . . 0.1(6) ?
C25 C26 C27 C28 . . . . -0.7(6) ?
C24 N12 C28 C27 . . . . -0.2(6) ?
Mn2 N12 C28 C27 . . . . 177.6(3) ?
C26 C27 C28 N12 . . . . 0.7(6) ?
